data_7059373
loop_
_publ_author_name
'Sharma, Pranay'
'Gogoi, Anshuman'
'Verma, Akalesh K.'
'Frontera, Antonio'
'Bhattacharyya, Manjit K.'

_publ_section_title
;
 Charge-assisted hydrogen bond and nitrile&#x22EF;nitrile interaction
 directed supramolecular associations in Cu(ii) and Mn(ii) coordination
 complexes: anticancer, hematotoxicity and theoretical studies
;
_journal_issue 14
_journal_name_full 'New Journal of Chemistry'
_journal_page_first 5473
_journal_page_last 5488
_journal_paper_doi 10.1039/D0NJ00075B
_journal_volume 44
_journal_year 2020
_chemical_formula_sum 'C10 H20 Cu N2 O10 S'
_chemical_formula_weight 423.88
_space_group_crystal_system triclinic
_space_group_IT_number 2
_space_group_name_Hall '-P 1'
_space_group_name_H-M_alt 'P -1'
_atom_sites_solution_hydrogens mixed
_audit_creation_method SHELXL-2014/7
_audit_update_record
;
2018-03-03 deposited with the CCDC.	2020-03-05 downloaded from the CCDC.
;
_cell_angle_alpha 87.598(5)
_cell_angle_beta 83.605(5)
_cell_angle_gamma 77.477(5)
_cell_formula_units_Z 2
_cell_length_a 7.782(5)
_cell_length_b 9.410(5)
_cell_length_c 11.461(5)
_cell_measurement_reflns_used 5723
_cell_measurement_temperature 293(2)
_cell_measurement_theta_max 24.492
_cell_measurement_theta_min 1.788
_cell_volume 814.1(8)
_computing_cell_refinement 'Bruker SMART'
_computing_data_collection 'Bruker SMART'
_computing_data_reduction 'Bruker SAINT'
_computing_molecular_graphics 'Bruker SHELXTL'
_computing_publication_material 'Bruker SHELXTL'
_computing_structure_refinement 'SHELXL-2014/7 (Sheldrick, 2014)'
_computing_structure_solution 'SHELXL-2014/7 (Sheldrick, 2014)'
_diffrn_ambient_temperature 293(2)
_diffrn_measured_fraction_theta_full 0.962
_diffrn_measured_fraction_theta_max 0.962
_diffrn_measurement_device_type 'CCD area detector'
_diffrn_measurement_method 'phi and omega scans'
_diffrn_radiation_type MoK\a
_diffrn_radiation_wavelength 0.71073
_diffrn_reflns_av_R_equivalents 0.0191
_diffrn_reflns_av_unetI/netI 0.0188
_diffrn_reflns_Laue_measured_fraction_full 0.962
_diffrn_reflns_Laue_measured_fraction_max 0.962
_diffrn_reflns_limit_h_max 9
_diffrn_reflns_limit_h_min -8
_diffrn_reflns_limit_k_max 10
_diffrn_reflns_limit_k_min -10
_diffrn_reflns_limit_l_max 13
_diffrn_reflns_limit_l_min -13
_diffrn_reflns_number 9079
_diffrn_reflns_point_group_measured_fraction_full 0.962
_diffrn_reflns_point_group_measured_fraction_max 0.962
_diffrn_reflns_theta_full 24.492
_diffrn_reflns_theta_max 24.492
_diffrn_reflns_theta_min 1.788
_exptl_absorpt_coefficient_mu 1.524
_exptl_absorpt_correction_T_max 0.788
_exptl_absorpt_correction_T_min 0.645
_exptl_absorpt_correction_type multi-scan
_exptl_absorpt_process_details 'face indexing'
_exptl_crystal_colour blue
_exptl_crystal_density_diffrn 1.729
_exptl_crystal_description neddle
_exptl_crystal_F_000 438
_exptl_crystal_size_max 0.32
_exptl_crystal_size_mid 0.25
_exptl_crystal_size_min 0.17
_refine_diff_density_max 0.312
_refine_diff_density_min -0.391
_refine_diff_density_rms 0.060
_refine_ls_extinction_method none
_refine_ls_goodness_of_fit_ref 1.075
_refine_ls_hydrogen_treatment mixed
_refine_ls_matrix_type full
_refine_ls_number_parameters 253
_refine_ls_number_reflns 2591
_refine_ls_number_restraints 0
_refine_ls_restrained_S_all 1.075
_refine_ls_R_factor_all 0.0303
_refine_ls_R_factor_gt 0.0277
_refine_ls_shift/su_max 0.000
_refine_ls_shift/su_mean 0.000
_refine_ls_structure_factor_coef Fsqd
_refine_ls_weighting_details 'w=1/[\s^2^(Fo^2^)+(0.0327P)^2^+1.0650P] where P=(Fo^2^+2Fc^2^)/3'
_refine_ls_weighting_scheme calc
_refine_ls_wR_factor_gt 0.0733
_refine_ls_wR_factor_ref 0.0749
_reflns_Friedel_coverage 0.000
_reflns_number_gt 2313
_reflns_number_total 2591
_reflns_threshold_expression 'I > 2\s(I)'
_cod_data_source_file d0nj00075b2.cif
_cod_data_source_block MBIIT-13-F
_cod_depositor_comments
;
The following automatic conversions were performed:

data item '_exptl_absorpt_correction_type' value 'Multi-scan' was
changed to 'multi-scan' in accordance with the
/home/data/users/saulius/crontab/automatic-downloads/rss-feeds/RSC/lib/dictionaries/cif_core.dic
dictionary named 'cif_core.dic' version 2.4.2 last updated on
2011-04-26.

Automatic conversion script
Id: cif_fix_values 7556 2019-12-06 15:28:31Z antanas 

 Adding full bibliography for 7059373--7059374.cif.

 Adding full bibliography for 7059373--7059374.cif.
;
_cod_database_code 7059373
_shelx_shelxl_version_number 2014/7
_shelx_space_group_comment
;
The symmetry employed for this shelxl refinement is uniquely defined
by the following loop, which should always be used as a source of
symmetry information in preference to the above space-group names.
They are only intended as comments.
;

loop_
_space_group_symop_operation_xyz
'x, y, z'
'-x, -y, -z'

loop_
_atom_site_label
_atom_site_type_symbol
_atom_site_fract_x
_atom_site_fract_y
_atom_site_fract_z
_atom_site_U_iso_or_equiv
_atom_site_adp_type
_atom_site_occupancy
_atom_site_site_symmetry_order
_atom_site_calc_flag
_atom_site_refinement_flags_posn
_atom_site_refinement_flags_adp
_atom_site_refinement_flags_occupancy
_atom_site_disorder_assembly
_atom_site_disorder_group
Cu01 Cu 0.22536(4) 0.27864(3) 0.28470(3) 0.02352(13) Uani 1 1 d . . . . .
S1 S 0.16905(9) 0.78735(7) 0.33214(6) 0.02344(18) Uani 1 1 d . . . . .
O5 O 0.2456(3) 0.7305(3) 0.6381(2) 0.0366(6) Uani 1 1 d . . . . .
O1 O 0.3845(3) 0.3889(2) 0.36401(19) 0.0268(5) Uani 1 1 d . . . . .
O9 O 0.1399(3) 0.8769(2) 0.22641(17) 0.0352(5) Uani 1 1 d . . . . .
O10 O 0.3296(3) 0.6712(2) 0.30892(18) 0.0326(5) Uani 1 1 d . . . . .
O3 O 0.2064(3) 0.1573(2) 0.43822(18) 0.0277(5) Uani 1 1 d . . . . .
O7 O 0.0163(3) 0.7197(2) 0.36743(19) 0.0365(5) Uani 1 1 d . . . . .
O8 O 0.1933(3) 0.8770(2) 0.42887(18) 0.0392(5) Uani 1 1 d . . . . .
O2 O 0.0119(3) 0.4317(2) 0.3507(2) 0.0383(6) Uani 1 1 d . . . . .
O6 O 0.6471(4) 0.6426(3) 0.4007(2) 0.0473(7) Uani 1 1 d . . . . .
N2 N 0.2635(3) 0.3891(2) 0.12702(19) 0.0237(5) Uani 1 1 d . . . . .
N1 N 0.4458(3) 0.1393(2) 0.20615(19) 0.0243(5) Uani 1 1 d . . . . .
O4 O 0.0540(3) 0.1715(2) 0.2120(2) 0.0291(5) Uani 1 1 d . . . . .
C6 C 0.3888(4) 0.3132(3) 0.0489(2) 0.0264(6) Uani 1 1 d . . . . .
C5 C 0.4990(4) 0.1793(3) 0.0962(2) 0.0255(6) Uani 1 1 d . . . . .
C7 C 0.4139(5) 0.3623(4) -0.0661(3) 0.0399(8) Uani 1 1 d . . . . .
H7 H 0.4991 0.3081 -0.1196 0.048 Uiso 1 1 calc R U . . .
C2 C 0.7006(4) -0.0543(4) 0.2002(3) 0.0431(8) Uani 1 1 d . . . . .
H2 H 0.7681 -0.1328 0.2380 0.052 Uiso 1 1 calc R U . . .
C1 C 0.5452(4) 0.0245(3) 0.2564(3) 0.0330(7) Uani 1 1 d . . . . .
H1 H 0.5083 -0.0035 0.3322 0.040 Uiso 1 1 calc R U . . .
C3 C 0.7533(4) -0.0149(4) 0.0886(3) 0.0452(9) Uani 1 1 d . . . . .
H3 H 0.8572 -0.0670 0.0490 0.054 Uiso 1 1 calc R U . . .
C10 C 0.1672(4) 0.5164(3) 0.0934(3) 0.0307(7) Uani 1 1 d . . . . .
H10 H 0.0830 0.5696 0.1480 0.037 Uiso 1 1 calc R U . . .
C9 C 0.1878(4) 0.5720(4) -0.0194(3) 0.0406(8) Uani 1 1 d . . . . .
H9 H 0.1198 0.6614 -0.0404 0.049 Uiso 1 1 calc R U . . .
C4 C 0.6525(4) 0.1020(4) 0.0346(3) 0.0381(8) Uani 1 1 d . . . . .
H4 H 0.6863 0.1290 -0.0421 0.046 Uiso 1 1 calc R U . . .
C8 C 0.3117(5) 0.4916(4) -0.1000(3) 0.0464(9) Uani 1 1 d . . . . .
H8 H 0.3258 0.5252 -0.1773 0.056 Uiso 1 1 calc R U . . .
H4A H 0.080(7) 0.104(5) 0.215(5) 0.080 Uiso 1 1 d . U . . .
H4B H -0.023(6) 0.193(5) 0.248(4) 0.080 Uiso 1 1 d . U . . .
H3A H 0.201(6) 0.068(5) 0.430(4) 0.080 Uiso 1 1 d . U . . .
H2A H 0.013(7) 0.505(5) 0.366(4) 0.080 Uiso 1 1 d . U . . .
H3B H 0.140(7) 0.194(6) 0.478(4) 0.080 Uiso 1 1 d . U . . .
H2B H -0.074(6) 0.417(5) 0.363(4) 0.080 Uiso 1 1 d . U . . .
H1A H 0.377(7) 0.383(5) 0.423(4) 0.080 Uiso 1 1 d . U . . .
H1B H 0.367(7) 0.464(5) 0.350(4) 0.080 Uiso 1 1 d . U . . .
H6A H 0.574(7) 0.660(6) 0.376(5) 0.080 Uiso 1 1 d . U . . .
H6B H 0.687(7) 0.693(6) 0.391(5) 0.080 Uiso 1 1 d . U . . .
H5A H 0.237(7) 0.770(6) 0.588(4) 0.080 Uiso 1 1 d . U . . .
H5B H 0.339(6) 0.706(5) 0.640(4) 0.080 Uiso 1 1 d . U . . .

loop_
_atom_site_aniso_label
_atom_site_aniso_U_11
_atom_site_aniso_U_22
_atom_site_aniso_U_33
_atom_site_aniso_U_23
_atom_site_aniso_U_13
_atom_site_aniso_U_12
Cu01 0.02345(19) 0.0203(2) 0.0256(2) 0.00082(14) 0.00181(13) -0.00468(14)
S1 0.0301(4) 0.0149(4) 0.0231(3) 0.0000(3) 0.0043(3) -0.0036(3)
O5 0.0256(11) 0.0437(15) 0.0395(13) 0.0072(10) -0.0003(10) -0.0082(10)
O1 0.0265(10) 0.0241(11) 0.0306(11) 0.0009(10) -0.0034(9) -0.0069(9)
O9 0.0487(13) 0.0255(11) 0.0281(11) 0.0062(9) -0.0010(9) -0.0034(10)
O10 0.0304(11) 0.0215(11) 0.0429(12) -0.0025(9) 0.0009(9) -0.0010(9)
O3 0.0344(12) 0.0210(11) 0.0268(11) 0.0003(9) 0.0067(8) -0.0088(9)
O7 0.0356(12) 0.0232(11) 0.0486(13) -0.0040(10) 0.0123(9) -0.0095(9)
O8 0.0685(15) 0.0219(11) 0.0286(11) -0.0029(9) -0.0034(10) -0.0128(11)
O2 0.0235(11) 0.0219(12) 0.0664(16) -0.0082(11) 0.0104(10) -0.0046(10)
O6 0.0450(16) 0.0579(19) 0.0441(14) 0.0071(13) -0.0119(12) -0.0202(13)
N2 0.0256(12) 0.0235(13) 0.0248(12) 0.0029(10) -0.0041(9) -0.0110(10)
N1 0.0236(12) 0.0220(13) 0.0273(12) -0.0031(10) 0.0017(9) -0.0070(10)
O4 0.0299(12) 0.0243(12) 0.0334(12) 0.0001(10) -0.0020(9) -0.0074(10)
C6 0.0308(15) 0.0310(17) 0.0226(14) -0.0012(12) -0.0011(11) -0.0189(13)
C5 0.0270(14) 0.0267(16) 0.0259(14) -0.0071(12) 0.0029(11) -0.0141(12)
C7 0.050(2) 0.053(2) 0.0231(15) 0.0012(15) 0.0002(14) -0.0270(17)
C2 0.0315(17) 0.0283(18) 0.066(2) 0.0000(16) 0.0015(15) -0.0013(14)
C1 0.0300(16) 0.0256(17) 0.0410(17) 0.0014(13) 0.0012(13) -0.0034(13)
C3 0.0295(17) 0.037(2) 0.065(2) -0.0165(17) 0.0152(16) -0.0058(15)
C10 0.0298(15) 0.0287(17) 0.0372(17) 0.0065(13) -0.0097(13) -0.0127(13)
C9 0.0445(19) 0.040(2) 0.046(2) 0.0208(16) -0.0225(16) -0.0229(16)
C4 0.0386(18) 0.0379(19) 0.0379(18) -0.0120(15) 0.0136(14) -0.0151(15)
C8 0.060(2) 0.062(2) 0.0285(17) 0.0187(17) -0.0141(16) -0.037(2)

loop_
_atom_type_symbol
_atom_type_description
_atom_type_scat_dispersion_real
_atom_type_scat_dispersion_imag
_atom_type_scat_source
C C 0.0033 0.0016 'International Tables Vol C Tables 4.2.6.8 and 6.1.1.4'
H H 0.0000 0.0000 'International Tables Vol C Tables 4.2.6.8 and 6.1.1.4'
N N 0.0061 0.0033 'International Tables Vol C Tables 4.2.6.8 and 6.1.1.4'
O O 0.0106 0.0060 'International Tables Vol C Tables 4.2.6.8 and 6.1.1.4'
S S 0.1246 0.1234 'International Tables Vol C Tables 4.2.6.8 and 6.1.1.4'
Cu Cu 0.3201 1.2651 'International Tables Vol C Tables 4.2.6.8 and 6.1.1.4'

loop_
_geom_angle_atom_site_label_1
_geom_angle_atom_site_label_2
_geom_angle_atom_site_label_3
_geom_angle
_geom_angle_site_symmetry_1
_geom_angle_site_symmetry_3
_geom_angle_publ_flag
O2 Cu01 N1 174.44(9) . . ?
O2 Cu01 O3 89.61(10) . . ?
N1 Cu01 O3 95.72(9) . . ?
O2 Cu01 N2 94.89(10) . . ?
N1 Cu01 N2 79.75(9) . . ?
O3 Cu01 N2 175.43(8) . . ?
O2 Cu01 O1 87.81(10) . . ?
N1 Cu01 O1 90.81(10) . . ?
O3 Cu01 O1 87.97(9) . . ?
N2 Cu01 O1 91.45(9) . . ?
O2 Cu01 O4 89.47(10) . . ?
N1 Cu01 O4 92.04(10) . . ?
O3 Cu01 O4 90.49(9) . . ?
N2 Cu01 O4 90.30(9) . . ?
O1 Cu01 O4 176.88(8) . . ?
O9 S1 O8 110.14(13) . . ?
O9 S1 O7 110.29(13) . . ?
O8 S1 O7 109.06(13) . . ?
O9 S1 O10 109.41(12) . . ?
O8 S1 O10 109.01(13) . . ?
O7 S1 O10 108.91(12) . . ?
H5A O5 H5B 105(5) . . ?
Cu01 O1 H1A 114(4) . . ?
Cu01 O1 H1B 113(4) . . ?
H1A O1 H1B 107(6) . . ?
Cu01 O3 H3A 116(3) . . ?
Cu01 O3 H3B 110(4) . . ?
H3A O3 H3B 114(5) . . ?
Cu01 O2 H2A 126(4) . . ?
Cu01 O2 H2B 122(4) . . ?
H2A O2 H2B 111(5) . . ?
H6A O6 H6B 109(7) . . ?
C10 N2 C6 119.0(2) . . ?
C10 N2 Cu01 126.9(2) . . ?
C6 N2 Cu01 113.82(18) . . ?
C1 N1 C5 118.7(2) . . ?
C1 N1 Cu01 126.70(19) . . ?
C5 N1 Cu01 114.35(18) . . ?
Cu01 O4 H4A 112(5) . . ?
Cu01 O4 H4B 102(4) . . ?
H4A O4 H4B 110(6) . . ?
N2 C6 C7 121.2(3) . . ?
N2 C6 C5 115.3(2) . . ?
C7 C6 C5 123.5(3) . . ?
N1 C5 C4 121.2(3) . . ?
N1 C5 C6 115.8(2) . . ?
C4 C5 C6 123.0(3) . . ?
C8 C7 C6 119.2(3) . . ?
C8 C7 H7 120.4 . . ?
C6 C7 H7 120.4 . . ?
C3 C2 C1 118.8(3) . . ?
C3 C2 H2 120.6 . . ?
C1 C2 H2 120.6 . . ?
N1 C1 C2 122.5(3) . . ?
N1 C1 H1 118.7 . . ?
C2 C1 H1 118.7 . . ?
C2 C3 C4 119.7(3) . . ?
C2 C3 H3 120.1 . . ?
C4 C3 H3 120.1 . . ?
N2 C10 C9 122.5(3) . . ?
N2 C10 H10 118.7 . . ?
C9 C10 H10 118.7 . . ?
C8 C9 C10 118.3(3) . . ?
C8 C9 H9 120.8 . . ?
C10 C9 H9 120.8 . . ?
C3 C4 C5 119.0(3) . . ?
C3 C4 H4 120.5 . . ?
C5 C4 H4 120.5 . . ?
C7 C8 C9 119.8(3) . . ?
C7 C8 H8 120.1 . . ?
C9 C8 H8 120.1 . . ?

loop_
_geom_bond_atom_site_label_1
_geom_bond_atom_site_label_2
_geom_bond_distance
_geom_bond_site_symmetry_2
_geom_bond_publ_flag
Cu01 O2 2.045(2) . ?
Cu01 N1 2.062(2) . ?
Cu01 O3 2.066(2) . ?
Cu01 N2 2.071(2) . ?
Cu01 O1 2.080(2) . ?
Cu01 O4 2.095(3) . ?
S1 O9 1.457(2) . ?
S1 O8 1.474(2) . ?
S1 O7 1.477(2) . ?
S1 O10 1.478(2) . ?
O5 H5A 0.67(5) . ?
O5 H5B 0.72(5) . ?
O1 H1A 0.67(5) . ?
O1 H1B 0.70(5) . ?
O3 H3A 0.86(5) . ?
O3 H3B 0.69(5) . ?
O2 H2A 0.72(5) . ?
O2 H2B 0.71(5) . ?
O6 H6A 0.65(5) . ?
O6 H6B 0.62(5) . ?
N2 C10 1.335(4) . ?
N2 C6 1.349(4) . ?
N1 C1 1.335(4) . ?
N1 C5 1.346(4) . ?
O4 H4A 0.62(5) . ?
O4 H4B 0.69(5) . ?
C6 C7 1.385(4) . ?
C6 C5 1.481(4) . ?
C5 C4 1.391(4) . ?
C7 C8 1.369(5) . ?
C7 H7 0.9300 . ?
C2 C3 1.360(5) . ?
C2 C1 1.380(4) . ?
C2 H2 0.9300 . ?
C1 H1 0.9300 . ?
C3 C4 1.373(5) . ?
C3 H3 0.9300 . ?
C10 C9 1.379(4) . ?
C10 H10 0.9300 . ?
C9 C8 1.378(5) . ?
C9 H9 0.9300 . ?
C4 H4 0.9300 . ?
C8 H8 0.9300 . ?

loop_
_geom_hbond_atom_site_label_D
_geom_hbond_atom_site_label_H
_geom_hbond_atom_site_label_A
_geom_hbond_distance_DH
_geom_hbond_distance_HA
_geom_hbond_distance_DA
_geom_hbond_angle_DHA
_geom_hbond_site_symmetry_A
O5 H5B O1 0.72(5) 2.14(5) 2.852(4) 174(5) 2_666
O5 H5A O8 0.67(5) 2.08(5) 2.741(3) 174(6) .
O6 H6B O7 0.62(5) 2.61(5) 3.093(4) 137(6) 1_655
O6 H6A O10 0.65(5) 2.11(5) 2.748(4) 168(6) .
O1 H1B O10 0.70(5) 1.95(5) 2.658(3) 178(6) .
O1 H1A O6 0.67(5) 2.02(5) 2.690(4) 178(6) 2_666
O2 H2B O5 0.71(5) 2.12(5) 2.760(4) 149(5) 2_566
O3 H3B O7 0.69(5) 2.12(5) 2.791(3) 164(5) 2_566
O2 H2A O7 0.72(5) 2.03(5) 2.732(3) 166(5) .
O3 H3A O8 0.86(5) 1.81(5) 2.668(3) 174(4) 1_545
O3 H3A S1 0.86(5) 2.98(5) 3.815(3) 164(4) 1_545
O4 H4B O5 0.69(5) 2.06(5) 2.747(3) 175(6) 2_566
O4 H4A O9 0.62(5) 2.09(5) 2.710(3) 175(7) 1_545
C4 H4 O9 0.93 2.37 3.258(4) 158.6 2_665
C7 H7 O10 0.93 2.44 3.224(4) 141.9 2_665
C7 H7 O10 0.93 2.44 3.224(4) 141.9 2_665
C4 H4 O9 0.93 2.37 3.258(4) 158.6 2_665
O4 H4A O9 0.62(5) 2.09(5) 2.710(3) 175(7) 1_545
O4 H4B O5 0.69(5) 2.06(5) 2.747(3) 175(6) 2_566
O3 H3A S1 0.86(5) 2.98(5) 3.815(3) 164(4) 1_545
O3 H3A O8 0.86(5) 1.81(5) 2.668(3) 174(4) 1_545
O2 H2A O7 0.72(5) 2.03(5) 2.732(3) 166(5) .
O3 H3B O7 0.69(5) 2.12(5) 2.791(3) 164(5) 2_566
O2 H2B O5 0.71(5) 2.12(5) 2.760(4) 149(5) 2_566
O1 H1A O6 0.67(5) 2.02(5) 2.690(4) 178(6) 2_666
O1 H1B O10 0.70(5) 1.95(5) 2.658(3) 178(6) .
O6 H6A O10 0.65(5) 2.11(5) 2.748(4) 168(6) .
O6 H6B O7 0.62(5) 2.61(5) 3.093(4) 137(6) 1_655
O5 H5A O8 0.67(5) 2.08(5) 2.741(3) 174(6) .
O5 H5B O1 0.72(5) 2.14(5) 2.852(4) 174(5) 2_666

loop_
_geom_torsion_atom_site_label_1
_geom_torsion_atom_site_label_2
_geom_torsion_atom_site_label_3
_geom_torsion_atom_site_label_4
_geom_torsion
_geom_torsion_site_symmetry_1
_geom_torsion_site_symmetry_2
_geom_torsion_site_symmetry_3
_geom_torsion_site_symmetry_4
_geom_torsion_publ_flag
C10 N2 C6 C7 -2.6(4) . . . . ?
Cu01 N2 C6 C7 171.0(2) . . . . ?
C10 N2 C6 C5 175.3(2) . . . . ?
Cu01 N2 C6 C5 -11.1(3) . . . . ?
C1 N1 C5 C4 1.1(4) . . . . ?
Cu01 N1 C5 C4 175.6(2) . . . . ?
C1 N1 C5 C6 -176.1(3) . . . . ?
Cu01 N1 C5 C6 -1.6(3) . . . . ?
N2 C6 C5 N1 8.6(4) . . . . ?
C7 C6 C5 N1 -173.5(3) . . . . ?
N2 C6 C5 C4 -168.6(3) . . . . ?
C7 C6 C5 C4 9.3(5) . . . . ?
N2 C6 C7 C8 1.3(5) . . . . ?
C5 C6 C7 C8 -176.4(3) . . . . ?
C5 N1 C1 C2 0.3(5) . . . . ?
Cu01 N1 C1 C2 -173.5(2) . . . . ?
C3 C2 C1 N1 -1.1(5) . . . . ?
C1 C2 C3 C4 0.5(5) . . . . ?
C6 N2 C10 C9 1.7(4) . . . . ?
Cu01 N2 C10 C9 -171.0(2) . . . . ?
N2 C10 C9 C8 0.6(5) . . . . ?
C2 C3 C4 C5 0.9(5) . . . . ?
N1 C5 C4 C3 -1.7(5) . . . . ?
C6 C5 C4 C3 175.3(3) . . . . ?
C6 C7 C8 C9 1.0(5) . . . . ?
C10 C9 C8 C7 -1.9(5) . . . . ?
